data_1542733
loop_
_publ_author_name
'Che, Chao'
'Huang, Qianwen'
'Zheng, Hanliang'
'Zhu, Gangguo'

_publ_section_title
;
 Copper-catalyzed cascade annulation of unsaturated \a-bromocarbonyls with
 enynals: a facile access to ketones from aldehydes
;
_journal_issue 7
_journal_name_full 'Chem. Sci.'
_journal_page_first 4134
_journal_paper_doi 10.1039/C5SC04980F
_journal_volume 7
_journal_year 2016
_chemical_formula_sum 'C19 H19 Cl O5'
_chemical_formula_weight 362.79
_chemical_name_systematic
; 
 ? 
;
_space_group_IT_number 2
_symmetry_cell_setting triclinic
_symmetry_space_group_name_Hall '-P 1'
_symmetry_space_group_name_H-M 'P -1'
_atom_sites_solution_hydrogens geom
_atom_sites_solution_primary direct
_atom_sites_solution_secondary difmap
_audit_creation_method SHELXL-97
_audit_update_record
;
2015-12-01 deposited with the CCDC.
2016-03-04 downloaded from the CCDC.
;
_cell_angle_alpha 93.439(11)
_cell_angle_beta 108.109(10)
_cell_angle_gamma 96.394(11)
_cell_formula_units_Z 2
_cell_length_a 7.9475(16)
_cell_length_b 10.528(2)
_cell_length_c 11.586(3)
_cell_measurement_reflns_used 11156
_cell_measurement_temperature 296(2)
_cell_measurement_theta_max 26.90
_cell_measurement_theta_min 2.55
_cell_volume 911.1(4)
_computing_cell_refinement 'Bruker SMART'
_computing_data_collection 'Bruker SMART'
_computing_data_reduction 'Bruker SAINT'
_computing_molecular_graphics 'Bruker SHELXTL'
_computing_publication_material 'Bruker SHELXTL'
_computing_structure_refinement 'SHELXL-97 (Sheldrick, 1997)'
_computing_structure_solution 'SHELXS-97 (Sheldrick, 1990)'
_diffrn_ambient_temperature 296(2)
_diffrn_measured_fraction_theta_full 0.991
_diffrn_measured_fraction_theta_max 0.991
_diffrn_measurement_device_type 'CCD area detector'
_diffrn_measurement_method 'phi and omega scans'
_diffrn_radiation_monochromator graphite
_diffrn_radiation_source 'fine-focus sealed tube'
_diffrn_radiation_type MoK\a
_diffrn_radiation_wavelength 0.71073
_diffrn_reflns_av_R_equivalents 0.0471
_diffrn_reflns_av_sigmaI/netI 0.0270
_diffrn_reflns_limit_h_max 10
_diffrn_reflns_limit_h_min -10
_diffrn_reflns_limit_k_max 13
_diffrn_reflns_limit_k_min -13
_diffrn_reflns_limit_l_max 15
_diffrn_reflns_limit_l_min -15
_diffrn_reflns_number 30570
_diffrn_reflns_theta_full 27.62
_diffrn_reflns_theta_max 27.62
_diffrn_reflns_theta_min 1.86
_exptl_absorpt_coefficient_mu 0.235
_exptl_absorpt_correction_type none
_exptl_crystal_colour COLORLESS
_exptl_crystal_density_diffrn 1.323
_exptl_crystal_density_method 'not measured'
_exptl_crystal_description BLOCK
_exptl_crystal_F_000 380
_exptl_crystal_size_max .3
_exptl_crystal_size_mid .2
_exptl_crystal_size_min .2
_refine_diff_density_max 0.376
_refine_diff_density_min -0.358
_refine_diff_density_rms 0.075
_refine_ls_extinction_method none
_refine_ls_goodness_of_fit_ref 1.042
_refine_ls_hydrogen_treatment mixed
_refine_ls_matrix_type full
_refine_ls_number_parameters 214
_refine_ls_number_reflns 4195
_refine_ls_number_restraints 0
_refine_ls_restrained_S_all 1.042
_refine_ls_R_factor_all 0.0832
_refine_ls_R_factor_gt 0.0619
_refine_ls_shift/su_max 0.003
_refine_ls_shift/su_mean 0.000
_refine_ls_structure_factor_coef Fsqd
_refine_ls_weighting_details 'calc w=1/[\s^2^(Fo^2^)+(0.0863P)^2^+0.5808P] where P=(Fo^2^+2Fc^2^)/3'
_refine_ls_weighting_scheme calc
_refine_ls_wR_factor_gt 0.1631
_refine_ls_wR_factor_ref 0.1874
_reflns_number_gt 3197
_reflns_number_total 4195
_reflns_threshold_expression >2sigma(I)
_cod_data_source_file c5sc04980f2.cif
_cod_data_source_block 150605
_cod_depositor_comments
;
The following automatic conversions were performed:

'_symmetry_cell_setting' value 'Triclinic' changed to 'triclinic'
according to
/usr/data/users/saulius/crontab/automatic-downloads/rss-feeds/RSC/lib/dictionaries/cif_core.dic
dictionary named 'cif_core.dic' version 2.4.2 from 2011-04-26.

Automatic conversion script
Id: cif_fix_values 4268 2015-11-12 08:31:59Z antanas 

 Adding full bibliography for 1542733--1542735.cif.
;
_cod_original_cell_volume 911.0(3)
_cod_original_sg_symbol_H-M P-1
_cod_database_code 1542733

loop_
_symmetry_equiv_pos_as_xyz
'x, y, z'
'-x, -y, -z'

loop_
_atom_site_label
_atom_site_type_symbol
_atom_site_fract_x
_atom_site_fract_y
_atom_site_fract_z
_atom_site_U_iso_or_equiv
_atom_site_adp_type
_atom_site_occupancy
_atom_site_symmetry_multiplicity
_atom_site_calc_flag
_atom_site_refinement_flags
Cl1 Cl 0.23720(11) 0.09905(8) 0.46914(6) 0.0749(3) Uani 1 1 d .
O1 O -0.2992(2) -0.1519(2) 0.1060(2) 0.0696(6) Uani 1 1 d .
O2 O 0.1467(3) -0.5396(2) -0.1496(2) 0.0810(7) Uani 1 1 d .
O3 O 0.3919(3) -0.43603(18) -0.1733(2) 0.0670(5) Uani 1 1 d .
O4 O 0.2704(4) -0.1566(2) -0.2922(2) 0.0871(7) Uani 1 1 d .
O5 O 0.1100(4) -0.3397(2) -0.3928(2) 0.0853(7) Uani 1 1 d .
C1 C 0.20795(18) 0.00801(14) 0.33381(10) 0.0476(5) Uani 1 1 d G
C2 C 0.03724(15) -0.04413(14) 0.25977(12) 0.0452(5) Uani 1 1 d G
H2A H -0.0614 -0.0309 0.2837 0.054 Uiso 1 1 calc R
C3 C 0.01389(12) -0.11598(13) 0.14995(11) 0.0387(4) Uani 1 1 d G
C4 C 0.16125(16) -0.13569(12) 0.11417(10) 0.0372(4) Uani 1 1 d G
C5 C 0.33196(13) -0.08355(14) 0.18821(13) 0.0456(5) Uani 1 1 d G
H5A H 0.4306 -0.0967 0.1643 0.055 Uiso 1 1 calc R
C6 C 0.35532(13) -0.01170(14) 0.29804(12) 0.0495(5) Uani 1 1 d G
H6A H 0.4695 0.0232 0.3476 0.059 Uiso 1 1 calc R
C11 C 0.1570(3) -0.3143(2) -0.1823(2) 0.0460(5) Uani 1 1 d .
C12 C 0.2437(3) -0.2260(2) -0.0660(2) 0.0458(5) Uani 1 1 d .
H12A H 0.3610 -0.1855 -0.0417 0.055 Uiso 1 1 calc R
C13 C 0.1324(3) -0.21328(19) -0.00290(19) 0.0376(4) Uani 1 1 d .
C14 C -0.0478(3) -0.2927(2) -0.0654(2) 0.0422(5) Uani 1 1 d .
H14A H -0.0544 -0.3717 -0.0254 0.051 Uiso 1 1 calc R
C15 C -0.0441(3) -0.3274(2) -0.1945(2) 0.0495(5) Uani 1 1 d .
H15A H -0.1043 -0.2691 -0.2500 0.059 Uiso 1 1 calc R
H15B H -0.1017 -0.4145 -0.2245 0.059 Uiso 1 1 calc R
C16 C -0.1738(3) -0.1635(2) 0.0700(2) 0.0444(5) Uani 1 1 d .
C17 C -0.1988(3) -0.2197(2) -0.0570(2) 0.0492(5) Uani 1 1 d .
H17A H -0.2075 -0.1511 -0.1099 0.059 Uiso 1 1 calc R
H17B H -0.3105 -0.2775 -0.0864 0.059 Uiso 1 1 calc R
C21 C 0.4763(5) -0.5533(3) -0.1647(4) 0.0795(9) Uani 1 1 d .
H21A H 0.6038 -0.5319 -0.1239 0.095 Uiso 1 1 calc R
H21B H 0.4281 -0.6105 -0.1167 0.095 Uiso 1 1 calc R
C22 C 0.4452(9) -0.6165(5) -0.2832(5) 0.153(3) Uani 1 1 d .
H22A H 0.5018 -0.6929 -0.2760 0.229 Uiso 1 1 calc R
H22B H 0.4938 -0.5601 -0.3305 0.229 Uiso 1 1 calc R
H22C H 0.3190 -0.6391 -0.3230 0.229 Uiso 1 1 calc R
C23 C 0.1182(9) -0.2992(5) -0.5103(4) 0.1261(18) Uani 1 1 d .
H23A H 0.0039 -0.3275 -0.5725 0.151 Uiso 1 1 calc R
H23B H 0.1390 -0.2061 -0.5042 0.151 Uiso 1 1 calc R
C24 C 0.2474(12) -0.3463(6) -0.5447(6) 0.178(3) Uani 1 1 d .
H24A H 0.2478 -0.3164 -0.6213 0.267 Uiso 1 1 calc R
H24B H 0.2255 -0.4385 -0.5535 0.267 Uiso 1 1 calc R
H24C H 0.3611 -0.3178 -0.4840 0.267 Uiso 1 1 calc R
C25 C 0.2269(3) -0.4443(2) -0.1671(2) 0.0500(5) Uani 1 1 d .
C26 C 0.1905(4) -0.2590(3) -0.2931(3) 0.0585(7) Uani 1 1 d .

loop_
_atom_site_aniso_label
_atom_site_aniso_U_11
_atom_site_aniso_U_22
_atom_site_aniso_U_33
_atom_site_aniso_U_23
_atom_site_aniso_U_13
_atom_site_aniso_U_12
Cl1 0.0789(5) 0.0895(6) 0.0510(4) -0.0097(3) 0.0119(3) 0.0244(4)
O1 0.0372(9) 0.0826(13) 0.0934(15) -0.0174(11) 0.0331(9) 0.0044(8)
O2 0.0952(16) 0.0577(12) 0.1126(18) 0.0335(12) 0.0593(14) 0.0156(11)
O3 0.0653(11) 0.0522(10) 0.0967(15) 0.0094(10) 0.0406(11) 0.0190(8)
O4 0.1161(19) 0.0648(13) 0.1093(18) 0.0280(12) 0.0756(16) 0.0083(12)
O5 0.133(2) 0.0835(15) 0.0553(12) 0.0143(11) 0.0512(13) 0.0165(14)
C1 0.0520(12) 0.0500(12) 0.0409(11) 0.0066(9) 0.0112(9) 0.0164(10)
C2 0.0415(11) 0.0485(12) 0.0524(13) 0.0086(10) 0.0214(10) 0.0147(9)
C3 0.0337(10) 0.0383(10) 0.0487(11) 0.0080(8) 0.0180(9) 0.0085(8)
C4 0.0311(9) 0.0367(10) 0.0476(11) 0.0077(8) 0.0160(8) 0.0086(7)
C5 0.0320(10) 0.0514(12) 0.0563(13) 0.0077(10) 0.0158(9) 0.0119(9)
C6 0.0370(11) 0.0548(13) 0.0519(13) 0.0074(10) 0.0054(9) 0.0108(9)
C11 0.0501(12) 0.0450(12) 0.0518(13) 0.0084(9) 0.0274(10) 0.0089(9)
C12 0.0392(11) 0.0447(11) 0.0587(13) 0.0017(10) 0.0240(10) 0.0045(9)
C13 0.0315(9) 0.0377(10) 0.0478(11) 0.0096(8) 0.0168(8) 0.0083(8)
C14 0.0368(10) 0.0432(11) 0.0486(12) 0.0046(9) 0.0173(9) 0.0037(8)
C15 0.0472(12) 0.0571(13) 0.0472(12) 0.0054(10) 0.0200(10) 0.0061(10)
C16 0.0316(10) 0.0421(11) 0.0636(14) 0.0050(10) 0.0207(9) 0.0064(8)
C17 0.0296(10) 0.0577(13) 0.0591(14) 0.0030(11) 0.0135(9) 0.0044(9)
C21 0.080(2) 0.0666(18) 0.103(3) 0.0162(17) 0.0359(19) 0.0331(16)
C22 0.242(7) 0.137(4) 0.128(4) 0.023(3) 0.095(5) 0.123(5)
C23 0.199(5) 0.139(4) 0.085(3) 0.046(3) 0.091(3) 0.061(4)
C24 0.302(9) 0.162(5) 0.154(5) 0.045(4) 0.172(6) 0.079(6)
C25 0.0626(14) 0.0480(12) 0.0461(12) 0.0072(10) 0.0260(11) 0.0094(11)
C26 0.0724(17) 0.0557(14) 0.0685(17) 0.0203(13) 0.0455(14) 0.0230(12)

loop_
_atom_type_symbol
_atom_type_description
_atom_type_scat_dispersion_real
_atom_type_scat_dispersion_imag
_atom_type_scat_source
C C 0.0033 0.0016 'International Tables Vol C Tables 4.2.6.8 and 6.1.1.4'
H H 0.0000 0.0000 'International Tables Vol C Tables 4.2.6.8 and 6.1.1.4'
O O 0.0106 0.0060 'International Tables Vol C Tables 4.2.6.8 and 6.1.1.4'
Cl Cl 0.1484 0.1585 'International Tables Vol C Tables 4.2.6.8 and 6.1.1.4'

loop_
_geom_angle_atom_site_label_1
_geom_angle_atom_site_label_2
_geom_angle_atom_site_label_3
_geom_angle
C25 O3 C21 117.8(2)
C26 O5 C23 118.0(3)
C2 C1 C6 120.0
C2 C1 Cl1 120.13(8)
C6 C1 Cl1 119.86(8)
C3 C2 C1 120.0
C2 C3 C4 120.0
C2 C3 C16 117.84(11)
C4 C3 C16 122.06(11)
C3 C4 C5 120.0
C3 C4 C13 118.81(10)
C5 C4 C13 121.19(10)
C4 C5 C6 120.0
C5 C6 C1 120.0
C12 C11 C26 112.7(2)
C12 C11 C25 109.5(2)
C26 C11 C25 109.37(18)
C12 C11 C15 102.93(17)
C26 C11 C15 111.0(2)
C25 C11 C15 111.14(19)
C13 C12 C11 111.85(19)
C12 C13 C4 129.62(18)
C12 C13 C14 111.49(19)
C4 C13 C14 118.89(15)
C13 C14 C17 111.11(18)
C13 C14 C15 103.48(17)
C17 C14 C15 115.51(19)
C14 C15 C11 104.86(18)
O1 C16 C17 121.9(2)
O1 C16 C3 120.8(2)
C17 C16 C3 117.27(16)
C16 C17 C14 113.09(19)
C22 C21 O3 110.5(3)
C24 C23 O5 112.8(4)
O2 C25 O3 124.2(2)
O2 C25 C11 125.0(2)
O3 C25 C11 110.81(19)
O4 C26 O5 124.4(3)
O4 C26 C11 125.3(3)
O5 C26 C11 110.2(2)

loop_
_geom_bond_atom_site_label_1
_geom_bond_atom_site_label_2
_geom_bond_distance
Cl1 C1 1.7246(12)
O1 C16 1.209(3)
O2 C25 1.190(3)
O3 C25 1.329(3)
O3 C21 1.463(3)
O4 C26 1.187(3)
O5 C26 1.330(4)
O5 C23 1.469(4)
C1 C2 1.3900
C1 C6 1.3900
C2 C3 1.3900
C3 C4 1.3900
C3 C16 1.501(2)
C4 C5 1.3900
C4 C13 1.480(2)
C5 C6 1.3900
C11 C12 1.512(3)
C11 C26 1.525(3)
C11 C25 1.533(3)
C11 C15 1.550(3)
C12 C13 1.323(3)
C13 C14 1.514(3)
C14 C17 1.519(3)
C14 C15 1.529(3)
C16 C17 1.498(3)
C21 C22 1.426(6)
C23 C24 1.343(7)
